data_4339493
loop_
_publ_author_name
'Li, Bin'
'Corbett, John D.'

_publ_section_title
;
 Syntheses and structures of new phases AeMxIn(4-x) (Ae = Sr, Ba; M = Mg,
 Zn): size effects and site preferences in BaAl4-type structures.
;
_journal_issue 21
_journal_name_full 'Inorganic chemistry'
_journal_page_first 8812
_journal_page_last 8818
_journal_paper_doi 10.1021/ic701127f
_journal_volume 46
_journal_year 2007
_chemical_formula_sum 'Ba In3.21 Zn0.79'
_chemical_formula_weight 557.80
_chemical_name_systematic
; 
 ? 
;
_space_group_IT_number 139
_symmetry_cell_setting tetragonal
_symmetry_space_group_name_Hall '-I 4 2'
_symmetry_space_group_name_H-M 'I 4/m m m'
_atom_sites_solution_primary direct
_atom_sites_solution_secondary difmap
_audit_creation_method SHELXL-97
_cell_angle_alpha 90.00
_cell_angle_beta 90.00
_cell_angle_gamma 90.00
_cell_formula_units_Z 2
_cell_length_a 4.7827(8)
_cell_length_b 4.7827(8)
_cell_length_c 12.007(4)
_cell_measurement_reflns_used 1177
_cell_measurement_temperature 296(2)
_cell_measurement_theta_max 28.03
_cell_measurement_theta_min 3.39
_cell_volume 274.65(11)
_computing_cell_refinement 'Bruker SMART'
_computing_data_collection 'Bruker SMART'
_computing_data_reduction 'Bruker SAINT'
_computing_molecular_graphics 'Bruker SHELXTL'
_computing_publication_material 'Bruker SHELXTL'
_computing_structure_refinement 'SHELXL-97 (Sheldrick, 1997)'
_computing_structure_solution 'SHELXS-97 (Sheldrick, 1990)'
_diffrn_ambient_temperature 296(2)
_diffrn_measured_fraction_theta_full 0.984
_diffrn_measured_fraction_theta_max 0.984
_diffrn_measurement_device_type 'CCD area detector'
_diffrn_measurement_method 'phi and omega scans'
_diffrn_radiation_monochromator graphite
_diffrn_radiation_source 'fine-focus sealed tube'
_diffrn_radiation_type MoK\a
_diffrn_radiation_wavelength 0.71073
_diffrn_reflns_av_R_equivalents 0.0776
_diffrn_reflns_av_sigmaI/netI 0.0239
_diffrn_reflns_limit_h_max 6
_diffrn_reflns_limit_h_min -6
_diffrn_reflns_limit_k_max 6
_diffrn_reflns_limit_k_min -6
_diffrn_reflns_limit_l_max 15
_diffrn_reflns_limit_l_min -15
_diffrn_reflns_number 1544
_diffrn_reflns_theta_full 28.27
_diffrn_reflns_theta_max 28.27
_diffrn_reflns_theta_min 3.39
_exptl_absorpt_coefficient_mu 23.558
_exptl_absorpt_correction_T_max 0.4351
_exptl_absorpt_correction_T_min 0.1342
_exptl_absorpt_correction_type empirical
_exptl_crystal_colour silver
_exptl_crystal_density_diffrn 6.745
_exptl_crystal_density_meas ?
_exptl_crystal_density_method 'not measured'
_exptl_crystal_description irregular
_exptl_crystal_F_000 474
_exptl_crystal_size_max 0.17
_exptl_crystal_size_mid 0.12
_exptl_crystal_size_min 0.10
_refine_diff_density_max 0.767
_refine_diff_density_min -0.781
_refine_diff_density_rms 0.210
_refine_ls_extinction_coef 0.0031(4)
_refine_ls_extinction_expression Fc^*^=kFc[1+0.001xFc^2^\l^3^/sin(2\q)]^-1/4^
_refine_ls_extinction_method SHELXL
_refine_ls_goodness_of_fit_ref 1.158
_refine_ls_matrix_type full
_refine_ls_number_parameters 10
_refine_ls_number_reflns 125
_refine_ls_number_restraints 0
_refine_ls_restrained_S_all 1.158
_refine_ls_R_factor_all 0.0161
_refine_ls_R_factor_gt 0.0154
_refine_ls_shift/su_max 0.000
_refine_ls_shift/su_mean 0.000
_refine_ls_structure_factor_coef Fsqd
_refine_ls_weighting_details 'calc w=1/[\s^2^(Fo^2^)+(0.0000P)^2^+1.3075P] where P=(Fo^2^+2Fc^2^)/3'
_refine_ls_weighting_scheme calc
_refine_ls_wR_factor_gt 0.0344
_refine_ls_wR_factor_ref 0.0347
_reflns_number_gt 121
_reflns_number_total 125
_reflns_threshold_expression >2sigma(I)
_cod_data_source_file ic701127f.cif
_cod_data_source_block BaZn0.79In3.21
_cod_depositor_comments
;
The following automatic conversions were performed:

'_symmetry_cell_setting' value 'Tetragonal' changed to 'tetragonal'
according to
/usr/data/users/saulius/automatic-downloads/retrospective/ACS/lib/dictionaries/cif_core.dic
dictionary named 'cif_core.dic' version 2.4.2 from 2011-04-26.

Automatic conversion script
Id: cif_fix_values 2281 2013-09-26 08:29:07Z andrius 

The following automatic conversions were performed:

'_exptl_crystal_density_meas' value 'not measured' was changed to '?'
- the value is perceived as not measured.

Automatic conversion script
Id: cif_fix_values 3008 2015-01-20 13:52:24Z robertas 
;
_cod_original_sg_symbol_H-M I4/mmm
_cod_database_code 4339493

loop_
_symmetry_equiv_pos_as_xyz
'x, y, z'
'-x, -y, z'
'-y, x, z'
'y, -x, z'
'-x, y, -z'
'x, -y, -z'
'y, x, -z'
'-y, -x, -z'
'x+1/2, y+1/2, z+1/2'
'-x+1/2, -y+1/2, z+1/2'
'-y+1/2, x+1/2, z+1/2'
'y+1/2, -x+1/2, z+1/2'
'-x+1/2, y+1/2, -z+1/2'
'x+1/2, -y+1/2, -z+1/2'
'y+1/2, x+1/2, -z+1/2'
'-y+1/2, -x+1/2, -z+1/2'
'-x, -y, -z'
'x, y, -z'
'y, -x, -z'
'-y, x, -z'
'x, -y, z'
'-x, y, z'
'-y, -x, z'
'y, x, z'
'-x+1/2, -y+1/2, -z+1/2'
'x+1/2, y+1/2, -z+1/2'
'y+1/2, -x+1/2, -z+1/2'
'-y+1/2, x+1/2, -z+1/2'
'x+1/2, -y+1/2, z+1/2'
'-x+1/2, y+1/2, z+1/2'
'-y+1/2, -x+1/2, z+1/2'
'y+1/2, x+1/2, z+1/2'

loop_
_atom_site_label
_atom_site_type_symbol
_atom_site_fract_x
_atom_site_fract_y
_atom_site_fract_z
_atom_site_U_iso_or_equiv
_atom_site_adp_type
_atom_site_occupancy
_atom_site_symmetry_multiplicity
_atom_site_calc_flag
_atom_site_refinement_flags
Ba Ba 0.0000 0.0000 0.0000 0.0152(2) Uani 1 16 d S
In1 In 0.0000 0.0000 0.61184(5) 0.0187(3) Uani 0.607(9) 8 d SP
Zn1 Zn 0.0000 0.0000 0.61184(5) 0.0187(3) Uani 0.393(9) 8 d SP
In2 In 0.0000 0.5000 0.2500 0.0214(2) Uani 1 8 d S

loop_
_atom_site_aniso_label
_atom_site_aniso_U_11
_atom_site_aniso_U_22
_atom_site_aniso_U_33
_atom_site_aniso_U_23
_atom_site_aniso_U_13
_atom_site_aniso_U_12
Ba 0.0140(3) 0.0140(3) 0.0176(3) 0.000 0.000 0.000
In1 0.0190(3) 0.0190(3) 0.0181(4) 0.000 0.000 0.000
Zn1 0.0190(3) 0.0190(3) 0.0181(4) 0.000 0.000 0.000
In2 0.0207(3) 0.0207(3) 0.0227(3) 0.000 0.000 0.000

loop_
_atom_type_symbol
_atom_type_description
_atom_type_scat_dispersion_real
_atom_type_scat_dispersion_imag
_atom_type_scat_source
Zn Zn 0.2839 1.4301 'International Tables Vol C Tables 4.2.6.8 and 6.1.1.4'
In In -0.7276 1.3100 'International Tables Vol C Tables 4.2.6.8 and 6.1.1.4'
Ba Ba -0.3244 2.2819 'International Tables Vol C Tables 4.2.6.8 and 6.1.1.4'

loop_
_geom_angle_atom_site_label_1
_geom_angle_atom_site_label_2
_geom_angle_atom_site_label_3
_geom_angle
_geom_angle_site_symmetry_1
_geom_angle_site_symmetry_3
Zn1 Ba Zn1 180.000(18) 25_445 9_554
Zn1 Ba In1 0.000(18) 25_445 25_445
Zn1 Ba In1 180.000(18) 9_554 25_445
Zn1 Ba In1 180.000(18) 25_445 9_554
Zn1 Ba In1 0.000(18) 9_554 9_554
In1 Ba In1 180.000(18) 25_445 9_554
Zn1 Ba Zn1 136.69(2) 25_445 25
Zn1 Ba Zn1 43.31(2) 9_554 25
In1 Ba Zn1 136.69(2) 25_445 25
In1 Ba Zn1 43.31(2) 9_554 25
Zn1 Ba Zn1 43.31(2) 25_445 9_444
Zn1 Ba Zn1 136.69(2) 9_554 9_444
In1 Ba Zn1 43.31(2) 25_445 9_444
In1 Ba Zn1 136.69(2) 9_554 9_444
Zn1 Ba Zn1 180.000(18) 25 9_444
Zn1 Ba In1 43.31(2) 25_445 9_444
Zn1 Ba In1 136.69(2) 9_554 9_444
In1 Ba In1 43.31(2) 25_445 9_444
In1 Ba In1 136.69(2) 9_554 9_444
Zn1 Ba In1 180.000(18) 25 9_444
Zn1 Ba In1 0.000(18) 9_444 9_444
Zn1 Ba In1 136.69(2) 25_445 25
Zn1 Ba In1 43.31(2) 9_554 25
In1 Ba In1 136.69(2) 25_445 25
In1 Ba In1 43.31(2) 9_554 25
Zn1 Ba In1 0.000(18) 25 25
Zn1 Ba In1 180.000(18) 9_444 25
In1 Ba In1 180.000(18) 9_444 25
Zn1 Ba Zn1 82.172(8) 25_445 25_455
Zn1 Ba Zn1 97.828(8) 9_554 25_455
In1 Ba Zn1 82.172(8) 25_445 25_455
In1 Ba Zn1 97.828(8) 9_554 25_455
Zn1 Ba Zn1 82.172(8) 25 25_455
Zn1 Ba Zn1 97.828(8) 9_444 25_455
In1 Ba Zn1 97.828(8) 9_444 25_455
In1 Ba Zn1 82.172(8) 25 25_455
Zn1 Ba Zn1 82.172(8) 25_445 25_545
Zn1 Ba Zn1 97.828(8) 9_554 25_545
In1 Ba Zn1 82.172(8) 25_445 25_545
In1 Ba Zn1 97.828(8) 9_554 25_545
Zn1 Ba Zn1 82.172(8) 25 25_545
Zn1 Ba Zn1 97.828(8) 9_444 25_545
In1 Ba Zn1 97.828(8) 9_444 25_545
In1 Ba Zn1 82.172(8) 25 25_545
Zn1 Ba Zn1 136.69(2) 25_455 25_545
Zn1 Ba Zn1 97.828(8) 25_445 9_454
Zn1 Ba Zn1 82.172(8) 9_554 9_454
In1 Ba Zn1 97.828(8) 25_445 9_454
In1 Ba Zn1 82.172(8) 9_554 9_454
Zn1 Ba Zn1 97.828(8) 25 9_454
Zn1 Ba Zn1 82.172(8) 9_444 9_454
In1 Ba Zn1 82.172(8) 9_444 9_454
In1 Ba Zn1 97.828(8) 25 9_454
Zn1 Ba Zn1 43.31(2) 25_455 9_454
Zn1 Ba Zn1 180.000(18) 25_545 9_454
Zn1 Ba In1 82.172(8) 25_445 25_545
Zn1 Ba In1 97.828(8) 9_554 25_545
In1 Ba In1 82.172(8) 25_445 25_545
In1 Ba In1 97.828(8) 9_554 25_545
Zn1 Ba In1 82.172(8) 25 25_545
Zn1 Ba In1 97.828(8) 9_444 25_545
In1 Ba In1 97.828(8) 9_444 25_545
In1 Ba In1 82.172(8) 25 25_545
Zn1 Ba In1 136.69(2) 25_455 25_545
Zn1 Ba In1 0.000(18) 25_545 25_545
Zn1 Ba In1 180.000(18) 9_454 25_545
Zn1 In1 In1 0.0 17_556 17_556
Zn1 In1 In2 124.748(14) 17_556 17_566
In1 In1 In2 124.748(14) 17_556 17_566
Zn1 In1 In2 124.748(14) 17_556 9_545
In1 In1 In2 124.748(14) 17_556 9_545
In2 In1 In2 71.042(14) 17_566 9_545
Zn1 In1 In2 124.748(14) 17_556 17_556
In1 In1 In2 124.748(14) 17_556 17_556
In2 In1 In2 110.50(3) 17_566 17_556
In2 In1 In2 71.042(14) 9_545 17_556
Zn1 In1 In2 124.748(14) 17_556 9_445
In1 In1 In2 124.748(14) 17_556 9_445
In2 In1 In2 71.042(14) 17_566 9_445
In2 In1 In2 110.50(3) 9_545 9_445
In2 In1 In2 71.042(14) 17_556 9_445
Zn1 In1 Ba 68.343(12) 17_556 9_445
In1 In1 Ba 68.343(12) 17_556 9_445
In2 In1 Ba 138.620(6) 17_566 9_445
In2 In1 Ba 138.620(6) 9_545 9_445
In2 In1 Ba 70.753(13) 17_556 9_445
In2 In1 Ba 70.753(13) 9_445 9_445
Zn1 In1 Ba 68.343(12) 17_556 9
In1 In1 Ba 68.343(12) 17_556 9
In2 In1 Ba 70.753(13) 17_566 9
In2 In1 Ba 70.753(13) 9_545 9
In2 In1 Ba 138.620(6) 17_556 9
In2 In1 Ba 138.620(6) 9_445 9
Ba In1 Ba 136.69(2) 9_445 9
Zn1 In1 Ba 68.343(11) 17_556 9_455
In1 In1 Ba 68.343(11) 17_556 9_455
In2 In1 Ba 70.753(13) 17_566 9_455
In2 In1 Ba 138.620(6) 9_545 9_455
In2 In1 Ba 138.620(6) 17_556 9_455
In2 In1 Ba 70.753(13) 9_445 9_455
Ba In1 Ba 82.172(8) 9_445 9_455
Ba In1 Ba 82.172(8) 9 9_455
Zn1 In1 Ba 68.343(11) 17_556 9_545
In1 In1 Ba 68.343(11) 17_556 9_545
In2 In1 Ba 138.620(6) 17_566 9_545
In2 In1 Ba 70.753(13) 9_545 9_545
In2 In1 Ba 70.753(13) 17_556 9_545
In2 In1 Ba 138.620(6) 9_445 9_545
Ba In1 Ba 82.172(8) 9_445 9_545
Ba In1 Ba 82.172(8) 9 9_545
Ba In1 Ba 136.69(2) 9_455 9_545
Zn1 In2 Zn1 108.958(14) 17_566 9_454
Zn1 In2 In1 0.00(2) 17_566 17_566
Zn1 In2 In1 108.958(14) 9_454 17_566
Zn1 In2 In1 108.958(14) 17_566 9_454
Zn1 In2 In1 0.0 9_454 9_454
In1 In2 In1 108.958(14) 17_566 9_454
Zn1 In2 Zn1 110.50(3) 17_566 17_556
Zn1 In2 Zn1 108.958(14) 9_454 17_556
In1 In2 Zn1 110.50(3) 17_566 17_556
In1 In2 Zn1 108.958(14) 9_454 17_556
Zn1 In2 Zn1 108.958(14) 17_566 9_554
Zn1 In2 Zn1 110.50(3) 9_454 9_554
In1 In2 Zn1 108.958(14) 17_566 9_554
In1 In2 Zn1 110.50(3) 9_454 9_554
Zn1 In2 Zn1 108.958(14) 17_556 9_554
Zn1 In2 In1 108.958(14) 17_566 9_554
Zn1 In2 In1 110.50(3) 9_454 9_554
In1 In2 In1 108.958(14) 17_566 9_554
In1 In2 In1 110.50(3) 9_454 9_554
Zn1 In2 In1 108.958(14) 17_556 9_554
Zn1 In2 In1 0.00(2) 9_554 9_554
Zn1 In2 In1 110.50(3) 17_566 17_556
Zn1 In2 In1 108.958(14) 9_454 17_556
In1 In2 In1 110.50(3) 17_566 17_556
In1 In2 In1 108.958(14) 9_454 17_556
Zn1 In2 In1 0.0 17_556 17_556
Zn1 In2 In1 108.958(14) 9_554 17_556
In1 In2 In1 108.958(14) 9_554 17_556
Zn1 In2 Ba 163.291(10) 17_566 .
Zn1 In2 Ba 63.526(13) 9_454 .
In1 In2 Ba 163.291(10) 17_566 .
In1 In2 Ba 63.526(13) 9_454 .
Zn1 In2 Ba 86.21(2) 17_556 .
Zn1 In2 Ba 63.526(13) 9_554 .
In1 In2 Ba 63.526(13) 9_554 .
In1 In2 Ba 86.21(2) 17_556 .
Zn1 In2 Ba 63.526(13) 17_566 9
Zn1 In2 Ba 163.291(10) 9_454 9
In1 In2 Ba 63.526(13) 17_566 9
In1 In2 Ba 163.291(10) 9_454 9
Zn1 In2 Ba 63.526(13) 17_556 9
Zn1 In2 Ba 86.21(2) 9_554 9
In1 In2 Ba 86.21(2) 9_554 9
In1 In2 Ba 63.526(13) 17_556 9
Ba In2 Ba 127.716(13) . 9
Zn1 In2 Ba 86.21(2) 17_566 1_565
Zn1 In2 Ba 63.526(13) 9_454 1_565
In1 In2 Ba 86.21(2) 17_566 1_565
In1 In2 Ba 63.526(13) 9_454 1_565
Zn1 In2 Ba 163.291(10) 17_556 1_565
Zn1 In2 Ba 63.526(13) 9_554 1_565
In1 In2 Ba 63.526(13) 9_554 1_565
In1 In2 Ba 163.291(10) 17_556 1_565
Ba In2 Ba 77.09(2) . 1_565
Ba In2 Ba 127.716(13) 9 1_565
Zn1 In2 Ba 63.526(13) 17_566 9_455
Zn1 In2 Ba 86.21(2) 9_454 9_455
In1 In2 Ba 63.526(13) 17_566 9_455
In1 In2 Ba 86.21(2) 9_454 9_455
Zn1 In2 Ba 63.526(13) 17_556 9_455
Zn1 In2 Ba 163.291(10) 9_554 9_455
In1 In2 Ba 163.291(10) 9_554 9_455
In1 In2 Ba 63.526(13) 17_556 9_455
Ba In2 Ba 127.716(13) . 9_455
Ba In2 Ba 77.09(2) 9 9_455
Ba In2 Ba 127.716(13) 1_565 9_455

loop_
_geom_bond_atom_site_label_1
_geom_bond_atom_site_label_2
_geom_bond_distance
_geom_bond_site_symmetry_2
Ba Zn1 3.6387(6) 25_445
Ba Zn1 3.6387(6) 9_554
Ba In1 3.6387(6) 25_445
Ba In1 3.6387(6) 9_554
Ba Zn1 3.6387(6) 25
Ba Zn1 3.6387(6) 9_444
Ba In1 3.6387(6) 9_444
Ba In1 3.6387(6) 25
Ba Zn1 3.6387(6) 25_455
Ba Zn1 3.6387(6) 25_545
Ba Zn1 3.6387(6) 9_454
Ba In1 3.6387(6) 25_545
In1 Zn1 2.6857(15) 17_556
In1 In1 2.6857(15) 17_556
In1 In2 2.9104(6) 17_566
In1 In2 2.9104(6) 9_545
In1 In2 2.9104(6) 17_556
In1 In2 2.9104(6) 9_445
In1 Ba 3.6387(6) 9_445
In1 Ba 3.6387(6) 9
In1 Ba 3.6387(6) 9_455
In1 Ba 3.6387(6) 9_545
In2 Zn1 2.9104(6) 17_566
In2 Zn1 2.9104(6) 9_454
In2 In1 2.9104(6) 17_566
In2 In1 2.9104(6) 9_454
In2 Zn1 2.9104(6) 17_556
In2 Zn1 2.9104(6) 9_554
In2 In1 2.9104(6) 9_554
In2 In1 2.9104(6) 17_556
In2 Ba 3.8378(8) 9
In2 Ba 3.8378(8) 1_565
In2 Ba 3.8378(8) 9_455
